data_4305937
loop_
_publ_author_name
'Ming Xue'
'Shengqian Ma'
'Zhao Jin'
'Roxanna M. Schaffino'
'Guang-Shan Zhu'
'Emil B. Lobkovsky'
'Shi-Lun Qiu'
'Banglin Chen'

_publ_section_title
;
Robust Metal-Organic Framework Enforced by Triple-Framework
Interpenetration Exhibiting High H2 Storage Density
;
_journal_name_full 'Inorganic Chemistry'
_journal_page_first 6825
_journal_page_last 6828
_journal_paper_doi 10.1021/ic800854y
_journal_volume 47
_journal_year 2008
_chemical_formula_sum 'C32 H20 N6 O8 Zn2'
_chemical_formula_weight 747.28
_chemical_name_systematic
;
 ?
;
_space_group_IT_number 1
_symmetry_cell_setting triclinic
_symmetry_space_group_name_Hall 'P 1'
_symmetry_space_group_name_H-M 'P 1'
_atom_sites_solution_hydrogens geom
_atom_sites_solution_primary direct
_atom_sites_solution_secondary difmap
_audit_creation_method SHELXL-97
_cell_angle_alpha 106.657(2)
_cell_angle_beta 105.864(2)
_cell_angle_gamma 91.854(2)
_cell_formula_units_Z 1
_cell_length_a 7.7567(3)
_cell_length_b 10.3763(4)
_cell_length_c 13.0585(5)
_cell_measurement_reflns_used 7488
_cell_measurement_temperature 173(2)
_cell_measurement_theta_max 0.00
_cell_measurement_theta_min 0.00
_cell_volume 961.56(7)
_computing_cell_refinement 'Bruker SAINT+'
_computing_data_collection 'Bruker APEX2'
_computing_data_reduction 'Bruker SAINT+'
_computing_molecular_graphics 'Bruker SHELXTL'
_computing_publication_material 'Bruker SHELXTL'
_computing_structure_refinement 'SHELXL-97 (Sheldrick, 1997)'
_computing_structure_solution 'SHELXS-97 (Sheldrick, 1990)'
_diffrn_ambient_temperature 173(2)
_diffrn_measured_fraction_theta_full 0.858
_diffrn_measured_fraction_theta_max 0.858
_diffrn_measurement_device_type 'Bruker X8 APEX II diffractometer'
_diffrn_measurement_method 'phi and omega scans'
_diffrn_radiation_monochromator graphite
_diffrn_radiation_source 'fine-focus sealed tube'
_diffrn_radiation_type MoK\a
_diffrn_radiation_wavelength 0.71073
_diffrn_reflns_av_R_equivalents 0.0286
_diffrn_reflns_av_sigmaI/netI 0.0574
_diffrn_reflns_limit_h_max 11
_diffrn_reflns_limit_h_min -12
_diffrn_reflns_limit_k_max 15
_diffrn_reflns_limit_k_min -15
_diffrn_reflns_limit_l_max 20
_diffrn_reflns_limit_l_min -19
_diffrn_reflns_number 22574
_diffrn_reflns_theta_full 34.40
_diffrn_reflns_theta_max 34.40
_diffrn_reflns_theta_min 1.70
_exptl_absorpt_coefficient_mu 1.298
_exptl_absorpt_correction_T_max 0.9621
_exptl_absorpt_correction_T_min 0.7814
_exptl_absorpt_correction_type multi-scan
_exptl_absorpt_process_details SADABS
_exptl_crystal_colour red
_exptl_crystal_density_diffrn 1.291
_exptl_crystal_density_method 'not measured'
_exptl_crystal_description block
_exptl_crystal_F_000 378
_exptl_crystal_size_max 0.20
_exptl_crystal_size_mid 0.10
_exptl_crystal_size_min 0.03
_platon_squeeze_details ' ?'
_refine_diff_density_max 0.880
_refine_diff_density_min -0.610
_refine_diff_density_rms 0.083
_refine_ls_abs_structure_details 'Flack H D (1983), Acta Cryst. A39, 876-881'
_refine_ls_abs_structure_Flack 0.511(10)
_refine_ls_extinction_method none
_refine_ls_goodness_of_fit_ref 1.112
_refine_ls_hydrogen_treatment riding
_refine_ls_matrix_type full
_refine_ls_number_parameters 427
_refine_ls_number_reflns 12213
_refine_ls_number_restraints 9
_refine_ls_restrained_S_all 1.119
_refine_ls_R_factor_all 0.0566
_refine_ls_R_factor_gt 0.0427
_refine_ls_shift/su_max 0.708
_refine_ls_shift/su_mean 0.032
_refine_ls_structure_factor_coef Fsqd
_refine_ls_weighting_details 'calc w=1/[\s^2^(Fo^2^)+(0.0464P)^2^+0.0000P] where P=(Fo^2^+2Fc^2^)/3'
_refine_ls_weighting_scheme calc
_refine_ls_wR_factor_gt 0.0974
_refine_ls_wR_factor_ref 0.1045
_reflns_number_gt 9859
_reflns_number_total 12213
_reflns_threshold_expression >2sigma(I)
_cod_data_source_file ic800854y-file001_2.cif
_cod_data_source_block 1a
_cod_depositor_comments
;
The following automatic conversions were performed:
'_symmetry_cell_setting' value 'Triclinic' changed to 'triclinic'
according to '/home/saulius/struct/CIF-dictionaries/cif_core.dic'
dictionary named 'cif_core.dic' version 2.4.1 from 2010-06-29.

Automatic conversion script
Id: cif_fix_enum 1527 2010-12-29 10:47:43Z saulius 
;
_cod_original_cell_volume 961.56(6)
_cod_database_code 4305937

loop_
_symmetry_equiv_pos_as_xyz
'x, y, z'

loop_
_atom_site_label
_atom_site_type_symbol
_atom_site_fract_x
_atom_site_fract_y
_atom_site_fract_z
_atom_site_U_iso_or_equiv
_atom_site_adp_type
_atom_site_occupancy
_atom_site_symmetry_multiplicity
_atom_site_calc_flag
_atom_site_refinement_flags
_atom_site_disorder_assembly
_atom_site_disorder_group
Zn1 Zn 0.30874(2) 0.601126(18) 0.690108(16) 0.01759(7) Uani 1 1 d . . .
Zn2 Zn 0.65013(2) 0.779930(18) 0.806905(16) 0.01741(8) Uani 1 1 d . . .
O1 O 0.2947(3) 0.5983(2) 0.84109(16) 0.0354(6) Uani 1 1 d . . .
O2 O 0.5454(3) 0.7390(3) 0.92042(16) 0.0403(7) Uani 1 1 d . . .
O3 O 0.6716(3) 0.7851(2) 1.65454(17) 0.0350(7) Uani 1 1 d . . .
O4 O 0.4110(3) 0.6461(2) 1.57179(17) 0.0358(7) Uani 1 1 d . . .
O5 O 0.7380(3) 0.5923(2) 0.77758(17) 0.0298(6) Uani 1 1 d . . .
O6 O 0.4774(3) 0.4589(2) 0.69673(19) 0.0359(6) Uani 1 1 d . . .
O7 O 1.2218(3) -0.2167(2) 0.7176(2) 0.0339(7) Uani 1 1 d . . .
O8 O 1.4809(3) -0.0775(2) 0.8011(2) 0.0396(7) Uani 1 1 d . . .
N1 N 0.8725(3) 0.8975(2) 0.91978(19) 0.0220(6) Uani 1 1 d . . .
N2 N 1.4954(6) 1.0694(4) 1.1743(3) 0.0256(9) Uiso 0.502(2) 1 d PD A 1
N3 N 1.6397(5) 1.1320(4) 1.2594(3) 0.0232(9) Uiso 0.502(2) 1 d PD A 1
N4 N 1.4797(6) 1.3312(5) 1.2913(4) 0.0304(10) Uiso 0.502(2) 1 d PD A 1
N5 N 1.3345(7) 1.2649(5) 1.2088(4) 0.0418(13) Uiso 0.502(2) 1 d PD A 1
N2' N 1.4979(6) 1.1212(4) 1.1361(4) 0.0306(10) Uiso 0.498(2) 1 d PD A 2
N3' N 1.6418(7) 1.1975(6) 1.2140(5) 0.0481(14) Uiso 0.498(2) 1 d PD A 2
N4' N 1.4514(9) 1.2901(7) 1.3397(5) 0.0508(17) Uiso 0.498(2) 1 d PD A 2
N5' N 1.3057(6) 1.2216(5) 1.2634(4) 0.0256(9) Uiso 0.498(2) 1 d PD A 2
N6 N 2.0833(3) 1.4872(3) 1.5737(2) 0.0263(7) Uani 1 1 d . . .
C1 C 0.4179(4) 0.6618(3) 0.9274(2) 0.0279(8) Uani 1 1 d . . .
C2 C 0.4162(5) 0.6496(3) 1.0352(2) 0.0360(9) Uani 1 1 d . . .
C3 C 0.5229(7) 0.7343(6) 1.1325(3) 0.0751(16) Uani 1 1 d . . .
H3A H 0.5978 0.8019 1.1235 0.090 Uiso 1 1 calc R . .
C4 C 0.5452(7) 0.7425(6) 1.2422(4) 0.087(2) Uani 1 1 d . . .
H4A H 0.6312 0.8082 1.3023 0.105 Uiso 1 1 calc R . .
C5 C 0.4346(6) 0.6493(5) 1.2595(3) 0.0570(14) Uani 1 1 d . . .
C6 C 0.3274(5) 0.5672(4) 1.1641(2) 0.0563(9) Uani 1 1 d . . .
H6A H 0.2472 0.5002 1.1698 0.068 Uiso 1 1 calc R . .
C7 C 0.3182(4) 0.5675(3) 1.0558(2) 0.0500(9) Uani 1 1 d . . .
H7A H 0.2335 0.5023 0.9946 0.060 Uiso 1 1 calc R . .
C8 C 0.4248(5) 0.6392(5) 1.3674(3) 0.0480(11) Uani 1 1 d . . .
H8A H 0.3369 0.5769 1.3719 0.058 Uiso 1 1 calc R . .
C9 C 0.5429(5) 0.7200(4) 1.4575(3) 0.0447(11) Uani 1 1 d . . .
H9A H 0.6302 0.7806 1.4504 0.054 Uiso 1 1 calc R . .
C10 C 0.5416(4) 0.7178(4) 1.5732(3) 0.0314(9) Uani 1 1 d . . .
C11 C 0.6521(4) 0.4848(3) 0.7376(2) 0.0254(7) Uani 1 1 d . . .
C12 C 0.7468(4) 0.3600(3) 0.7321(3) 0.0349(9) Uani 1 1 d . . .
C13 C 0.6621(3) 0.2327(3) 0.6969(3) 0.0409(8) Uani 1 1 d . . .
H13A H 0.5340 0.2177 0.6712 0.049 Uiso 1 1 calc R . .
C14 C 0.7610(4) 0.1223(3) 0.6978(3) 0.0399(7) Uani 1 1 d . . .
H14A H 0.6932 0.0351 0.6698 0.048 Uiso 1 1 calc R . .
C15 C 0.9427(4) 0.1261(4) 0.7342(3) 0.0411(9) Uani 1 1 d . . .
C16 C 1.0312(5) 0.2588(4) 0.7739(3) 0.0501(12) Uani 1 1 d . . .
H16A H 1.1592 0.2751 0.8013 0.060 Uiso 1 1 calc R . .
C17 C 0.9283(5) 0.3658(4) 0.7724(3) 0.0473(11) Uani 1 1 d . . .
H17A H 0.9934 0.4540 0.8035 0.057 Uiso 1 1 calc R . .
C18 C 1.0309(4) 0.0064(3) 0.7271(3) 0.0350(9) Uani 1 1 d . . .
H18A H 0.9631 -0.0807 0.6998 0.042 Uiso 1 1 calc R . .
C19 C 1.2161(5) 0.0205(4) 0.7608(3) 0.0352(9) Uani 1 1 d . . .
H19A H 1.2804 0.1085 0.7847 0.042 Uiso 1 1 calc R . .
C20 C 1.3165(4) -0.0950(3) 0.7610(3) 0.0271(8) Uani 1 1 d . . .
C21 C 1.0361(3) 0.8619(3) 0.9204(2) 0.0284(8) Uani 1 1 d . . .
H21A H 1.0481 0.7842 0.8641 0.034 Uiso 1 1 calc R . .
C22 C 1.1875(4) 0.9358(3) 1.0013(3) 0.0361(9) Uani 1 1 d . . .
H22A H 1.3032 0.9112 0.9980 0.043 Uiso 1 1 calc R A .
C23 C 1.1741(5) 1.0471(4) 1.0887(3) 0.0613(14) Uani 1 1 d . A .
C24 C 1.0080(12) 1.0446(9) 1.1115(7) 0.058(2) Uiso 0.453(4) 1 d P A 1
H24A H 0.9969 1.0923 1.1828 0.069 Uiso 0.453(4) 1 calc PR A 1
C25 C 0.8575(8) 0.9679(6) 1.0235(5) 0.0304(13) Uiso 0.453(4) 1 d P A 1
H25A H 0.7427 0.9646 1.0361 0.037 Uiso 0.453(4) 1 calc PR A 1
C24' C 1.0170(9) 1.1049(7) 1.0563(5) 0.0497(18) Uiso 0.547(4) 1 d P A 2
H24B H 1.0140 1.2002 1.0775 0.060 Uiso 0.547(4) 1 calc PR A 2
C25' C 0.8603(6) 1.0113(5) 0.9890(4) 0.0168(9) Uiso 0.547(4) 1 d P A 2
H25B H 0.7450 1.0333 0.9955 0.020 Uiso 0.547(4) 1 calc PR A 2
C26 C 1.3491(7) 1.1549(6) 1.1445(5) 0.0316(12) Uiso 0.502(2) 1 d PD A 1
C27 C 1.6226(6) 1.2819(5) 1.2984(4) 0.0205(9) Uiso 0.502(2) 1 d PD A 1
C26' C 1.3331(7) 1.1264(6) 1.1785(5) 0.0236(12) Uiso 0.498(2) 1 d PD A 2
C27' C 1.6118(9) 1.2523(7) 1.3366(5) 0.0298(14) Uiso 0.498(2) 1 d PD A 2
C28 C 1.7790(4) 1.3343(4) 1.4181(3) 0.0473(12) Uani 1 1 d . . .
C29 C 1.9493(6) 1.2842(5) 1.4244(4) 0.0093(9) Uiso 0.468(5) 1 d P A 1
H29A H 1.9658 1.2103 1.3665 0.011 Uiso 0.468(5) 1 calc PR A 1
C30 C 2.0904(9) 1.3502(7) 1.5206(5) 0.0334(16) Uiso 0.468(5) 1 d P A 1
H30A H 2.1872 1.3040 1.5489 0.040 Uiso 0.468(5) 1 calc PR A 1
C29' C 1.9630(6) 1.3091(5) 1.4014(4) 0.0210(10) Uiso 0.532(5) 1 d P A 2
H29B H 1.9762 1.2476 1.3352 0.025 Uiso 0.532(5) 1 calc PR A 2
C30' C 2.1059(6) 1.3797(5) 1.4867(4) 0.0174(10) Uiso 0.532(5) 1 d P A 2
H30B H 2.2237 1.3563 1.4878 0.021 Uiso 0.532(5) 1 calc PR A 2
C31 C 1.9181(5) 1.5179(4) 1.5661(3) 0.0364(10) Uani 1 1 d . A .
H31A H 1.9061 1.5991 1.6191 0.044 Uiso 1 1 calc R . .
C32 C 1.7628(4) 1.4465(4) 1.4912(3) 0.0440(12) Uani 1 1 d . A .
H32A H 1.6484 1.4762 1.4916 0.053 Uiso 1 1 calc R . .

loop_
_atom_site_aniso_label
_atom_site_aniso_U_11
_atom_site_aniso_U_22
_atom_site_aniso_U_33
_atom_site_aniso_U_23
_atom_site_aniso_U_13
_atom_site_aniso_U_12
Zn1 0.01410(12) 0.01696(13) 0.01763(13) 0.00242(10) 0.00112(10) 0.00257(10)
Zn2 0.01388(13) 0.01664(14) 0.01757(14) 0.00220(11) 0.00126(11) 0.00153(11)
O1 0.0414(11) 0.0369(11) 0.0244(10) 0.0139(8) 0.0012(9) -0.0117(10)
O2 0.0285(10) 0.0603(15) 0.0217(10) -0.0018(10) 0.0076(8) -0.0099(11)
O3 0.0431(13) 0.0394(13) 0.0183(10) 0.0016(10) 0.0108(10) -0.0045(11)
O4 0.0438(13) 0.0460(13) 0.0221(10) 0.0176(9) 0.0110(10) -0.0078(11)
O5 0.0247(9) 0.0244(10) 0.0333(11) 0.0052(8) 0.0002(8) 0.0111(8)
O6 0.0179(9) 0.0233(10) 0.0594(14) 0.0088(10) 0.0046(9) 0.0006(8)
O7 0.0262(11) 0.0132(10) 0.0555(14) 0.0032(10) 0.0087(10) 0.0048(9)
O8 0.0242(11) 0.0270(12) 0.0579(16) 0.0069(11) 0.0011(11) 0.0199(9)
N1 0.0134(9) 0.0210(11) 0.0252(11) 0.0037(9) -0.0010(8) 0.0034(8)
N6 0.0204(11) 0.0244(13) 0.0211(13) -0.0065(10) 0.0001(10) -0.0015(10)
C1 0.0345(14) 0.0227(12) 0.0198(13) 0.0066(10) -0.0023(11) -0.0009(12)
C2 0.0462(17) 0.0437(17) 0.0171(13) 0.0091(12) 0.0083(12) 0.0035(15)
C3 0.088(3) 0.102(4) 0.050(2) 0.030(2) 0.037(2) 0.009(3)
C4 0.074(3) 0.126(5) 0.040(2) 0.014(3) -0.004(2) -0.018(3)
C5 0.055(2) 0.101(4) 0.0089(14) 0.0081(17) 0.0069(14) 0.026(2)
C6 0.0657(19) 0.0612(19) 0.0308(15) 0.0086(13) 0.0065(14) -0.0307(16)
C7 0.0561(17) 0.0546(17) 0.0282(14) 0.0095(12) 0.0013(13) -0.0240(15)
C8 0.0482(19) 0.080(3) 0.0097(13) 0.0104(15) 0.0029(13) 0.005(2)
C9 0.049(2) 0.059(2) 0.0383(18) 0.0242(17) 0.0222(16) 0.0058(18)
C10 0.0356(15) 0.0423(19) 0.0232(14) 0.0083(13) 0.0210(12) 0.0090(14)
C11 0.0179(10) 0.0240(12) 0.0350(14) 0.0124(11) 0.0042(10) 0.0133(10)
C12 0.0229(12) 0.0113(11) 0.061(2) 0.0014(13) 0.0066(13) 0.0131(10)
C13 0.0190(10) 0.0267(12) 0.0681(19) 0.0075(13) 0.0055(11) 0.0055(9)
C14 0.0237(10) 0.0219(12) 0.0650(19) 0.0074(12) 0.0047(11) 0.0022(9)
C15 0.0213(12) 0.059(2) 0.0448(17) 0.0231(15) 0.0027(12) 0.0232(13)
C16 0.0334(17) 0.058(2) 0.058(2) 0.0195(19) 0.0078(16) 0.0283(17)
C17 0.0478(19) 0.0446(19) 0.050(2) 0.0194(16) 0.0085(16) 0.0136(16)
C18 0.0246(13) 0.0260(15) 0.054(2) 0.0104(14) 0.0097(14) 0.0237(12)
C19 0.0303(16) 0.0308(17) 0.0436(19) 0.0126(15) 0.0080(14) 0.0063(14)
C20 0.0261(14) 0.0180(13) 0.0322(16) 0.0001(12) 0.0088(12) -0.0009(11)
C21 0.0097(9) 0.0358(15) 0.0199(13) -0.0122(11) -0.0045(9) -0.0055(10)
C22 0.0228(12) 0.0364(17) 0.0428(18) 0.0006(14) 0.0111(12) 0.0100(12)
C23 0.0310(17) 0.045(2) 0.065(3) -0.0310(19) -0.0029(17) -0.0083(16)
C28 0.0149(13) 0.054(2) 0.042(2) -0.0147(18) -0.0104(13) 0.0077(15)
C31 0.0334(16) 0.0308(17) 0.0395(19) 0.0009(14) 0.0110(14) 0.0160(14)
C32 0.0154(13) 0.047(2) 0.039(2) -0.0164(17) -0.0091(14) -0.0040(14)

loop_
_atom_type_symbol
_atom_type_description
_atom_type_scat_dispersion_real
_atom_type_scat_dispersion_imag
_atom_type_scat_source
C C 0.0033 0.0016 'International Tables Vol C Tables 4.2.6.8 and 6.1.1.4'
H H 0.0000 0.0000 'International Tables Vol C Tables 4.2.6.8 and 6.1.1.4'
N N 0.0061 0.0033 'International Tables Vol C Tables 4.2.6.8 and 6.1.1.4'
O O 0.0106 0.0060 'International Tables Vol C Tables 4.2.6.8 and 6.1.1.4'
Zn Zn 0.2839 1.4301 'International Tables Vol C Tables 4.2.6.8 and 6.1.1.4'

loop_
_geom_angle_atom_site_label_1
_geom_angle_atom_site_label_2
_geom_angle_atom_site_label_3
_geom_angle
_geom_angle_site_symmetry_1
_geom_angle_site_symmetry_3
_geom_angle_publ_flag
O7 Zn1 O6 159.77(8) 1_465 . ?
O7 Zn1 O1 89.42(10) 1_465 . ?
O6 Zn1 O1 87.16(10) . . ?
O7 Zn1 N6 99.68(10) 1_465 1_344 ?
O6 Zn1 N6 100.37(10) . 1_344 ?
O1 Zn1 N6 107.38(10) . 1_344 ?
O7 Zn1 O4 87.51(11) 1_465 1_554 ?
O6 Zn1 O4 88.59(10) . 1_554 ?
O1 Zn1 O4 159.04(8) . 1_554 ?
N6 Zn1 O4 93.57(10) 1_344 1_554 ?
O7 Zn1 Zn2 78.67(6) 1_465 . ?
O6 Zn1 Zn2 81.26(5) . . ?
O1 Zn1 Zn2 87.53(6) . . ?
N6 Zn1 Zn2 165.03(8) 1_344 . ?
O4 Zn1 Zn2 71.54(6) 1_554 . ?
O2 Zn2 O8 86.82(11) . 1_465 ?
O2 Zn2 N1 95.50(9) . . ?
O8 Zn2 N1 99.00(9) 1_465 . ?
O2 Zn2 O5 88.84(10) . . ?
O8 Zn2 O5 159.45(8) 1_465 . ?
N1 Zn2 O5 101.41(8) . . ?
O2 Zn2 O3 159.82(8) . 1_554 ?
O8 Zn2 O3 88.06(11) 1_465 1_554 ?
N1 Zn2 O3 104.58(10) . 1_554 ?
O5 Zn2 O3 89.14(10) . 1_554 ?
O2 Zn2 Zn1 70.91(5) . . ?
O8 Zn2 Zn1 81.26(7) 1_465 . ?
N1 Zn2 Zn1 166.40(8) . . ?
O5 Zn2 Zn1 78.34(5) . . ?
O3 Zn2 Zn1 89.02(6) 1_554 . ?
C1 O1 Zn1 120.0(2) . . ?
C1 O2 Zn2 141.01(18) . . ?
C10 O3 Zn2 113.5(2) . 1_556 ?
C10 O4 Zn1 136.2(2) . 1_556 ?
C11 O5 Zn2 128.8(2) . . ?
C11 O6 Zn1 124.27(18) . . ?
C20 O7 Zn1 129.2(2) . 1_645 ?
C20 O8 Zn2 127.6(2) . 1_645 ?
C25' N1 C21 118.5(3) . . ?
C25' N1 C25 31.3(3) . . ?
C21 N1 C25 114.6(3) . . ?
C25' N1 Zn2 121.1(2) . . ?
C21 N1 Zn2 120.36(18) . . ?
C25 N1 Zn2 117.2(3) . . ?
N3 N2 C26 116.2(4) . . ?
N2 N3 C27 109.4(4) . . ?
C27 N4 N5 118.4(5) . . ?
C26 N5 N4 118.3(5) . . ?
N3' N2' C26' 111.6(4) . . ?
N2' N3' C27' 113.2(5) . . ?
N5' N4' C27' 120.2(6) . . ?
N4' N5' C26' 115.4(5) . . ?
C31 N6 C30' 117.0(3) . . ?
C31 N6 C30 113.4(4) . . ?
C30' N6 C30 26.4(3) . . ?
C31 N6 Zn1 124.3(2) . 1_766 ?
C30' N6 Zn1 118.1(2) . 1_766 ?
C30 N6 Zn1 119.3(3) . 1_766 ?
O1 C1 O2 119.8(3) . . ?
O1 C1 C2 119.9(3) . . ?
O2 C1 C2 120.3(2) . . ?
C7 C2 C3 108.9(3) . . ?
C7 C2 C1 128.7(3) . . ?
C3 C2 C1 122.4(4) . . ?
C2 C3 C4 132.9(5) . . ?
C3 C4 C5 115.6(4) . . ?
C6 C5 C4 111.8(3) . . ?
C6 C5 C8 121.3(4) . . ?
C4 C5 C8 126.9(3) . . ?
C5 C6 C7 127.5(3) . . ?
C2 C7 C6 123.4(3) . . ?
C9 C8 C5 117.1(4) . . ?
C8 C9 C10 120.7(4) . . ?
O4 C10 O3 129.6(3) . . ?
O4 C10 C9 113.3(3) . . ?
O3 C10 C9 117.1(3) . . ?
O5 C11 O6 127.2(3) . . ?
O5 C11 C12 119.3(2) . . ?
O6 C11 C12 113.6(2) . . ?
C13 C12 C17 112.7(3) . . ?
C13 C12 C11 124.5(3) . . ?
C17 C12 C11 122.5(3) . . ?
C12 C13 C14 120.7(2) . . ?
C15 C14 C13 127.1(3) . . ?
C14 C15 C16 112.4(3) . . ?
C14 C15 C18 122.6(3) . . ?
C16 C15 C18 124.9(2) . . ?
C17 C16 C15 118.8(3) . . ?
C12 C17 C16 128.1(4) . . ?
C19 C18 C15 118.3(3) . . ?
C18 C19 C20 122.0(3) . . ?
O8 C20 O7 123.0(3) . . ?
O8 C20 C19 120.1(3) . . ?
O7 C20 C19 116.9(3) . . ?
N1 C21 C22 120.9(3) . . ?
C21 C22 C23 121.0(3) . . ?
C24' C23 C24 46.2(5) . . ?
C24' C23 C22 110.9(4) . . ?
C24 C23 C22 114.5(4) . . ?
C24' C23 C26' 121.4(5) . . ?
C24 C23 C26' 118.3(5) . . ?
C22 C23 C26' 122.5(4) . . ?
C24' C23 C26 113.0(5) . . ?
C24 C23 C26 131.0(5) . . ?
C22 C23 C26 114.6(4) . . ?
C26' C23 C26 23.6(3) . . ?
C23 C24 C25 116.9(7) . . ?
N1 C25 C24 121.9(6) . . ?
C23 C24' C25' 115.5(6) . . ?
N1 C25' C24' 121.3(5) . . ?
N5 C26 N2 123.4(5) . . ?
N5 C26 C23 117.0(5) . . ?
N2 C26 C23 102.6(4) . . ?
N4 C27 N3 125.2(4) . . ?
N4 C27 C28 117.5(4) . . ?
N3 C27 C28 102.5(3) . . ?
N5' C26' C23 118.0(5) . . ?
N5' C26' N2' 127.3(4) . . ?
C23 C26' N2' 110.3(4) . . ?
N4' C27' C28 120.8(6) . . ?
N4' C27' N3' 116.6(6) . . ?
C28 C27' N3' 109.6(5) . . ?
C32 C28 C29 121.3(3) . . ?
C32 C28 C27' 117.9(4) . . ?
C29 C28 C27' 120.4(4) . . ?
C32 C28 C29' 119.5(3) . . ?
C29 C28 C29' 18.3(3) . . ?
C27' C28 C29' 121.1(4) . . ?
C32 C28 C27 117.8(3) . . ?
C29 C28 C27 117.6(4) . . ?
C27' C28 C27 24.6(3) . . ?
C29' C28 C27 110.0(4) . . ?
C30 C29 C28 116.1(5) . . ?
C29 C30 N6 117.3(5) . . ?
C30' C29' C28 115.6(4) . . ?
C29' C30' N6 120.9(4) . . ?
N6 C31 C32 127.3(3) . . ?
C28 C32 C31 116.5(4) . . ?

loop_
_geom_bond_atom_site_label_1
_geom_bond_atom_site_label_2
_geom_bond_distance
_geom_bond_site_symmetry_2
_geom_bond_publ_flag
Zn1 O7 1.995(2) 1_465 ?
Zn1 O6 2.008(2) . ?
Zn1 O1 2.013(2) . ?
Zn1 N6 2.037(2) 1_344 ?
Zn1 O4 2.072(2) 1_554 ?
Zn1 Zn2 2.9381(2) . ?
Zn2 O2 2.008(2) . ?
Zn2 O8 2.013(2) 1_465 ?
Zn2 N1 2.020(2) . ?
Zn2 O5 2.050(2) . ?
Zn2 O3 2.057(2) 1_554 ?
O1 C1 1.250(3) . ?
O2 C1 1.292(4) . ?
O3 C10 1.255(4) . ?
O3 Zn2 2.057(2) 1_556 ?
O4 C10 1.230(4) . ?
O4 Zn1 2.072(2) 1_556 ?
O5 C11 1.178(3) . ?
O6 C11 1.301(3) . ?
O7 C20 1.326(4) . ?
O7 Zn1 1.995(2) 1_645 ?
O8 C20 1.224(4) . ?
O8 Zn2 2.013(2) 1_645 ?
N1 C25' 1.290(5) . ?
N1 C21 1.331(4) . ?
N1 C25 1.380(7) . ?
N2 N3 1.330(5) . ?
N2 C26 1.499(7) . ?
N3 C27 1.514(6) . ?
N4 C27 1.228(6) . ?
N4 N5 1.328(6) . ?
N5 C26 1.237(8) . ?
N2' N3' 1.330(6) . ?
N2' C26' 1.522(7) . ?
N3' C27' 1.623(9) . ?
N4' N5' 1.304(7) . ?
N4' C27' 1.324(9) . ?
N5' C26' 1.329(7) . ?
N6 C31 1.315(4) . ?
N6 C30' 1.400(5) . ?
N6 C30 1.402(7) . ?
N6 Zn1 2.037(2) 1_766 ?
C1 C2 1.453(5) . ?
C2 C7 1.255(5) . ?
C2 C3 1.345(5) . ?
C3 C4 1.372(6) . ?
C4 C5 1.379(6) . ?
C5 C6 1.323(5) . ?
C5 C8 1.464(5) . ?
C6 C7 1.397(4) . ?
C8 C9 1.313(5) . ?
C9 C10 1.520(5) . ?
C11 C12 1.503(4) . ?
C12 C13 1.349(4) . ?
C12 C17 1.354(5) . ?
C13 C14 1.400(4) . ?
C14 C15 1.354(4) . ?
C15 C16 1.403(4) . ?
C15 C18 1.430(5) . ?
C16 C17 1.390(6) . ?
C18 C19 1.371(5) . ?
C19 C20 1.451(5) . ?
C21 C22 1.372(4) . ?
C22 C23 1.401(5) . ?
C23 C24' 1.391(8) . ?
C23 C24 1.400(10) . ?
C23 C26' 1.471(6) . ?
C23 C26 1.588(6) . ?
C24 C25 1.414(10) . ?
C24' C25' 1.429(7) . ?
C27 C28 1.626(5) . ?
C27' C28 1.480(7) . ?
C28 C32 1.312(5) . ?
C28 C29 1.425(6) . ?
C28 C29' 1.521(6) . ?
C29 C30 1.397(7) . ?
C29' C30' 1.345(6) . ?
C31 C32 1.356(4) . ?

loop_
_platon_squeeze_void_nr
_platon_squeeze_void_average_x
_platon_squeeze_void_average_y
_platon_squeeze_void_average_z
_platon_squeeze_void_volume
_platon_squeeze_void_count_electrons
1 -0.063 -0.299 0.252 273.2 65.7
